data_4321407
loop_
_publ_author_name
'Graham A. Bowmaker'
'Hans Hartl'
'Victoria Urban'

_publ_contact_author
;
     Prof. Dr. Hans Hartl
     Institut f\"ur Chemie / Anorganische und Analytische Chemie
     Freie Universit\"at Berlin
     Fabeckstr. 34-36
     14195 Berlin
     Bundesrepublik Deutschland
;
_publ_contact_author_email hartl@chemie.fu-berlin.de
_publ_contact_author_fax '049 30 83852424'
_publ_contact_author_phone '049 30 83854003'
_publ_section_title
;
 Crystal Structures and Vibrational Spectroscopy of [NBu4][Cu(CN)X] (X =
 Br, I) and [NBu4][Cu3(CN)4].CH3CN
;
_journal_name_full 'Inorganic Chemistry'
_journal_page_first 4548
_journal_page_last 4554
_journal_paper_doi 10.1021/ic000399s
_journal_volume 39
_journal_year 2000
_chemical_formula_sum 'C22 H39 Cu3 N6'
_chemical_formula_weight 578.21
_chemical_name_systematic
;
 Tetra(n-butyl)ammonium tetracyanotricuprate(I) acetronitrile solvate
;
_space_group_IT_number 5
_symmetry_cell_setting monoclinic
_symmetry_space_group_name_Hall 'C 2y'
_symmetry_space_group_name_H-M 'C 1 2 1'
_atom_sites_solution_hydrogens geom
_atom_sites_solution_primary direct
_atom_sites_solution_secondary difmap
_audit_creation_method SHELXL-97
_cell_angle_alpha 90.00
_cell_angle_beta 113.30(3)
_cell_angle_gamma 90.00
_cell_formula_units_Z 4
_cell_length_a 16.8572(4)
_cell_length_b 14.1180(3)
_cell_length_c 13.39100(10)
_cell_measurement_reflns_used 1915
_cell_measurement_temperature 203(2)
_cell_measurement_theta_max 25.0
_cell_measurement_theta_min 2.0
_cell_volume 2927.0(7)
_computing_cell_refinement 'BRUKER SMART'
_computing_data_collection 'BRUKER SMART'
_computing_data_reduction 'BRUKER SHELXTL'
_computing_molecular_graphics 'ORTEP32 and DIAMOND2.1'
_computing_publication_material SHELXL-97
_computing_structure_refinement 'SHELXL-97 (Sheldrick, 1997)'
_computing_structure_solution 'SHELXS-97 (Sheldrick, 1990)'
_diffrn_ambient_temperature 203(2)
_diffrn_detector_area_resol_mean 'width 0.3 in omega'
_diffrn_measured_fraction_theta_full 0.993
_diffrn_measured_fraction_theta_max 0.993
_diffrn_measurement_device_type 'ccd area detector'
_diffrn_measurement_method 'phi and omega scans'
_diffrn_radiation_monochromator graphite
_diffrn_radiation_source 'fine-focus sealed tube'
_diffrn_radiation_type MoK\a
_diffrn_radiation_wavelength 0.71073
_diffrn_reflns_av_R_equivalents 0.0000
_diffrn_reflns_av_sigmaI/netI 0.0366
_diffrn_reflns_limit_h_max 19
_diffrn_reflns_limit_h_min -21
_diffrn_reflns_limit_k_max 17
_diffrn_reflns_limit_k_min 0
_diffrn_reflns_limit_l_max 16
_diffrn_reflns_limit_l_min 0
_diffrn_reflns_number 3117
_diffrn_reflns_theta_full 26.41
_diffrn_reflns_theta_max 26.41
_diffrn_reflns_theta_min 1.66
_diffrn_standards_interval_time 20sec/frame
_exptl_absorpt_coefficient_mu 2.178
_exptl_absorpt_correction_T_max 0.7957
_exptl_absorpt_correction_T_min 0.5425
_exptl_absorpt_correction_type empirical
_exptl_absorpt_process_details 'SADABS, Bruker AXS'
_exptl_crystal_colour colourless
_exptl_crystal_density_diffrn 1.312
_exptl_crystal_density_method 'not measured'
_exptl_crystal_description rod
_exptl_crystal_F_000 1200
_exptl_crystal_size_max 0.32
_exptl_crystal_size_mid 0.21
_exptl_crystal_size_min 0.11
_refine_diff_density_max 0.302
_refine_diff_density_min -0.344
_refine_diff_density_rms 0.053
_refine_ls_abs_structure_details 'Flack H D (1983), Acta Cryst. A39, 876-881'
_refine_ls_abs_structure_Flack 0.00(3)
_refine_ls_extinction_method none
_refine_ls_goodness_of_fit_ref 1.007
_refine_ls_hydrogen_treatment mixed
_refine_ls_matrix_type full
_refine_ls_number_parameters 285
_refine_ls_number_reflns 3117
_refine_ls_number_restraints 1
_refine_ls_restrained_S_all 1.007
_refine_ls_R_factor_all 0.0639
_refine_ls_R_factor_gt 0.0361
_refine_ls_shift/su_max 0.272
_refine_ls_shift/su_mean 0.046
_refine_ls_structure_factor_coef Fsqd
_refine_ls_weighting_details 'calc w=1/[\s^2^(Fo^2^)+(0.0521P)^2^+0.0000P] where P=(Fo^2^+2Fc^2^)/3'
_refine_ls_weighting_scheme calc
_refine_ls_wR_factor_gt 0.0864
_refine_ls_wR_factor_ref 0.1016
_reflns_number_gt 2098
_reflns_number_total 3117
_reflns_threshold_expression >2sigma(I)
_cod_data_source_file ic000399s_1.cif
_cod_data_source_block gbhh2
_cod_original_cell_volume 2927.11(10)
_cod_database_code 4321407

loop_
_symmetry_equiv_pos_as_xyz
'x, y, z'
'-x, y, -z'
'x+1/2, y+1/2, z'
'-x+1/2, y+1/2, -z'

loop_
_atom_site_label
_atom_site_type_symbol
_atom_site_fract_x
_atom_site_fract_y
_atom_site_fract_z
_atom_site_U_iso_or_equiv
_atom_site_adp_type
_atom_site_occupancy
_atom_site_symmetry_multiplicity
_atom_site_calc_flag
_atom_site_refinement_flags
_atom_site_disorder_assembly
_atom_site_disorder_group
Cu1 Cu 0.34125(9) 0.02921(3) 0.39325(11) 0.0609(5) Uani 1 1 d . . .
Cu2 Cu 0.24971(15) 0.0224(3) 0.00020(15) 0.0767(2) Uani 1 1 d . . .
Cu3 Cu 0.15876(9) 0.01594(3) -0.39293(11) 0.0616(5) Uani 1 1 d . . .
N1 N 0.3016(6) 0.0190(9) 0.2405(9) 0.076(3) Uani 1 1 d . . .
C4 C 0.4643(5) 0.0467(8) 0.4758(8) 0.059(3) Uani 0.50 1 d P . .
N4 N 0.4643(5) 0.0467(8) 0.4758(8) 0.059(3) Uani 0.50 1 d P . .
C1 C 0.2777(8) 0.0211(13) 0.1481(8) 0.071(3) Uani 1 1 d . . .
C3 C 0.2720(7) 0.0274(11) 0.4749(7) 0.052(2) Uani 1 1 d . . .
N2 N 0.2181(6) 0.0296(10) -0.1438(8) 0.072(3) Uani 1 1 d . . .
N3 N 0.2315(5) 0.0217(9) -0.4725(8) 0.065(2) Uani 1 1 d . . .
C5 C 0.0375(6) 0.0002(9) -0.4742(8) 0.064(4) Uani 0.50 1 d P . .
N5 N 0.0375(6) 0.0002(9) -0.4742(8) 0.064(4) Uani 0.50 1 d P . .
C2 C 0.1998(6) 0.0273(10) -0.2385(8) 0.060(3) Uani 1 1 d . . .
N N 0.45146(16) 0.2744(8) -0.2778(2) 0.0401(6) Uani 1 1 d . . .
C11 C 0.5200(2) 0.2745(11) -0.3251(3) 0.0462(8) Uani 1 1 d . . .
H11A H 0.5105 0.2191 -0.3725 0.055 Uiso 1 1 calc R . .
H11B H 0.5115 0.3309 -0.3709 0.055 Uiso 1 1 calc R . .
C12 C 0.6127(2) 0.2732(11) -0.2444(3) 0.0554(10) Uani 1 1 d . . .
H12A H 0.6233 0.2162 -0.1993 0.066 Uiso 1 1 calc R . .
H12B H 0.6240 0.3286 -0.1967 0.066 Uiso 1 1 calc R . .
C13 C 0.6731(3) 0.2744(13) -0.3050(4) 0.0730(14) Uani 1 1 d . . .
H13A H 0.6605 0.2195 -0.3536 0.088 Uiso 1 1 calc R . .
H13B H 0.6621 0.3317 -0.3498 0.088 Uiso 1 1 calc R . .
C14 C 0.7680(3) 0.2721(14) -0.2273(5) 0.103(2) Uani 1 1 d . . .
H14A H 0.8035 0.2608 -0.2682 0.155 Uiso 1 1 calc R . .
H14B H 0.7771 0.2217 -0.1747 0.155 Uiso 1 1 calc R . .
H14C H 0.7838 0.3323 -0.1897 0.155 Uiso 1 1 calc R . .
C21 C 0.3649(2) 0.2750(9) -0.3753(3) 0.0510(10) Uani 1 1 d . . .
H21A H 0.3628 0.3316 -0.4186 0.061 Uiso 1 1 calc R . .
H21B H 0.3631 0.2198 -0.4205 0.061 Uiso 1 1 calc R . .
C22 C 0.2847(2) 0.2737(12) -0.3519(3) 0.0595(10) Uani 1 1 d . . .
H22A H 0.2839 0.3290 -0.3081 0.071 Uiso 1 1 calc R . .
H22B H 0.2838 0.2165 -0.3108 0.071 Uiso 1 1 calc R . .
C23 C 0.2054(3) 0.2752(14) -0.4600(4) 0.0798(14) Uani 1 1 d . . .
H23A H 0.2077 0.3321 -0.5007 0.096 Uiso 1 1 calc R . .
H23B H 0.2076 0.2200 -0.5032 0.096 Uiso 1 1 calc R . .
C24 C 0.1210(3) 0.2742(14) -0.4457(5) 0.113(3) Uani 1 1 d . . .
H24A H 0.0739 0.2867 -0.5150 0.169 Uiso 1 1 calc R . .
H24B H 0.1220 0.3226 -0.3938 0.169 Uiso 1 1 calc R . .
H24C H 0.1128 0.2126 -0.4191 0.169 Uiso 1 1 calc R . .
C31 C 0.4595(6) 0.3590(6) -0.2072(7) 0.041(2) Uani 1 1 d . . .
H31A H 0.5143 0.3538 -0.1437 0.049 Uiso 1 1 calc R . .
H31B H 0.4131 0.3558 -0.1807 0.049 Uiso 1 1 calc R . .
C32 C 0.4563(8) 0.4569(8) -0.2577(10) 0.057(3) Uani 1 1 d . . .
H32A H 0.5023 0.4605 -0.2849 0.068 Uiso 1 1 calc R . .
H32B H 0.4011 0.4632 -0.3204 0.068 Uiso 1 1 calc R . .
C33 C 0.4659(7) 0.5398(10) -0.1822(9) 0.061(3) Uani 1 1 d . . .
H33A H 0.5209 0.5341 -0.1191 0.073 Uiso 1 1 calc R . .
H33B H 0.4193 0.5377 -0.1559 0.073 Uiso 1 1 calc R . .
C34 C 0.4632(7) 0.6346(9) -0.2375(11) 0.077(3) Uani 1 1 d . . .
H34A H 0.4735 0.6853 -0.1849 0.116 Uiso 1 1 calc R . .
H34B H 0.4070 0.6431 -0.2961 0.116 Uiso 1 1 calc R . .
H34C H 0.5075 0.6359 -0.2667 0.116 Uiso 1 1 calc R . .
C41 C 0.4619(6) 0.1871(7) -0.2044(8) 0.051(3) Uani 1 1 d . . .
H41A H 0.5177 0.1915 -0.1423 0.061 Uiso 1 1 calc R . .
H41B H 0.4166 0.1886 -0.1759 0.061 Uiso 1 1 calc R . .
C42 C 0.4575(7) 0.0944(8) -0.2596(9) 0.050(3) Uani 1 1 d . . .
H42A H 0.5045 0.0891 -0.2849 0.060 Uiso 1 1 calc R . .
H42B H 0.4023 0.0879 -0.3222 0.060 Uiso 1 1 calc R . .
C43 C 0.4661(7) 0.0196(12) -0.1763(11) 0.076(3) Uani 1 1 d . . .
H43A H 0.5201 0.0296 -0.1127 0.091 Uiso 1 1 calc R . .
H43B H 0.4182 0.0256 -0.1528 0.091 Uiso 1 1 calc R . .
C44 C 0.4659(9) -0.0773(9) -0.2190(13) 0.119(5) Uani 1 1 d . . .
H44A H 0.4728 -0.1232 -0.1624 0.179 Uiso 1 1 calc R . .
H44B H 0.5133 -0.0836 -0.2425 0.179 Uiso 1 1 calc R . .
H44C H 0.4116 -0.0885 -0.2803 0.179 Uiso 1 1 calc R . .
C101 C 0.2728(4) 0.2807(14) -0.0698(5) 0.0780(19) Uani 1 1 d . . .
N100 N 0.3449(3) 0.2798(13) -0.0369(4) 0.101(2) Uani 1 1 d . . .
C100 C 0.1795(3) 0.2787(13) -0.1133(6) 0.129(3) Uani 1 1 d . . .
H10B H 0.1599 0.2135 -0.1194 0.193 Uiso 1 1 calc R . .
H10C H 0.1567 0.3081 -0.1845 0.193 Uiso 1 1 calc R . .
H10D H 0.1594 0.3130 -0.0650 0.193 Uiso 1 1 calc R . .

loop_
_atom_site_aniso_label
_atom_site_aniso_U_11
_atom_site_aniso_U_22
_atom_site_aniso_U_33
_atom_site_aniso_U_23
_atom_site_aniso_U_13
_atom_site_aniso_U_12
Cu1 0.0703(10) 0.0557(13) 0.0600(9) -0.0006(9) 0.0293(8) -0.0002(9)
Cu2 0.1003(5) 0.0688(4) 0.0513(3) -0.0051(2) 0.0196(3) 0.0085(3)
Cu3 0.0702(10) 0.0543(12) 0.0643(9) -0.0019(9) 0.0308(8) -0.0058(9)
N1 0.069(7) 0.075(6) 0.091(7) 0.003(7) 0.039(6) -0.005(6)
C4 0.069(7) 0.065(7) 0.054(7) 0.007(6) 0.038(6) 0.000(5)
N4 0.069(7) 0.065(7) 0.054(7) 0.007(6) 0.038(6) 0.000(5)
C1 0.098(8) 0.068(6) 0.032(5) -0.017(5) 0.011(5) 0.009(7)
C3 0.056(6) 0.063(7) 0.035(4) -0.004(5) 0.018(4) -0.012(6)
N2 0.076(6) 0.065(6) 0.077(6) -0.002(5) 0.032(5) 0.001(5)
N3 0.050(5) 0.052(5) 0.082(6) -0.006(5) 0.016(5) -0.001(5)
C5 0.079(9) 0.076(9) 0.044(6) -0.008(6) 0.033(6) -0.005(6)
N5 0.079(9) 0.076(9) 0.044(6) -0.008(6) 0.033(6) -0.005(6)
C2 0.066(7) 0.051(6) 0.049(6) -0.022(6) 0.010(5) 0.003(6)
N 0.0468(15) 0.0393(14) 0.0353(15) -0.009(5) 0.0172(12) -0.003(6)
C11 0.065(2) 0.0391(16) 0.046(2) 0.003(8) 0.0345(17) 0.001(8)
C12 0.060(2) 0.049(2) 0.069(3) 0.016(7) 0.038(2) 0.005(8)
C13 0.082(3) 0.053(2) 0.113(4) -0.018(9) 0.071(3) -0.014(9)
C14 0.073(3) 0.074(4) 0.189(6) -0.024(12) 0.080(4) 0.000(11)
C21 0.058(2) 0.043(2) 0.042(2) -0.018(6) 0.0081(17) 0.005(7)
C22 0.052(2) 0.049(2) 0.065(3) 0.007(10) 0.0096(18) -0.001(9)
C23 0.064(3) 0.047(2) 0.095(3) 0.007(10) -0.005(2) 0.000(10)
C24 0.054(3) 0.083(4) 0.165(7) 0.032(12) 0.005(3) -0.007(10)
C31 0.051(6) 0.038(5) 0.033(5) 0.011(3) 0.016(4) 0.004(4)
C32 0.064(8) 0.031(5) 0.065(8) -0.002(5) 0.015(6) 0.009(5)
C33 0.071(7) 0.043(7) 0.076(6) -0.023(4) 0.037(5) -0.002(4)
C34 0.062(6) 0.041(5) 0.123(8) -0.005(5) 0.029(5) -0.005(4)
C41 0.041(6) 0.065(7) 0.052(6) 0.032(4) 0.023(5) 0.007(5)
C42 0.055(7) 0.050(7) 0.047(7) 0.012(5) 0.023(6) 0.003(5)
C43 0.069(7) 0.041(5) 0.130(9) 0.007(5) 0.052(7) -0.004(5)
C44 0.134(11) 0.047(7) 0.164(13) 0.022(7) 0.044(9) -0.020(6)
C101 0.075(3) 0.073(5) 0.085(4) 0.002(7) 0.031(3) -0.008(8)
N100 0.079(3) 0.155(6) 0.066(3) -0.002(9) 0.026(2) -0.031(10)
C100 0.069(4) 0.079(5) 0.210(8) 0.013(11) 0.024(4) -0.033(8)

loop_
_atom_type_symbol
_atom_type_description
_atom_type_scat_dispersion_real
_atom_type_scat_dispersion_imag
_atom_type_scat_source
C C 0.0033 0.0016 'International Tables Vol C Tables 4.2.6.8 and 6.1.1.4'
H H 0.0000 0.0000 'International Tables Vol C Tables 4.2.6.8 and 6.1.1.4'
N N 0.0061 0.0033 'International Tables Vol C Tables 4.2.6.8 and 6.1.1.4'
Cu Cu 0.3201 1.2651 'International Tables Vol C Tables 4.2.6.8 and 6.1.1.4'

loop_
_geom_angle_atom_site_label_1
_geom_angle_atom_site_label_2
_geom_angle_atom_site_label_3
_geom_angle
_geom_angle_site_symmetry_1
_geom_angle_site_symmetry_3
_geom_angle_publ_flag
C3 Cu1 N1 126.2(4) . . ?
C3 Cu1 C4 115.9(4) . . ?
N1 Cu1 C4 117.9(4) . . ?
N2 Cu2 C1 176.4(9) . . ?
C2 Cu3 C5 118.3(4) . . ?
C2 Cu3 N3 124.1(4) . . ?
C5 Cu3 N3 117.6(4) . . ?
C1 N1 Cu1 174.2(12) . . ?
N4 C4 C4 0.0(19) 2_656 2_656 ?
N4 C4 Cu1 172.7(3) 2_656 . ?
C4 C4 Cu1 172.7(3) 2_656 . ?
N1 C1 Cu2 174.5(12) . . ?
N3 C3 Cu1 176.4(6) 1_556 . ?
C2 N2 Cu2 174.7(11) . . ?
C3 N3 Cu3 176.5(5) 1_554 . ?
N5 C5 C5 0.0(13) 2_554 2_554 ?
N5 C5 Cu3 173.2(4) 2_554 . ?
C5 C5 Cu3 173.2(4) 2_554 . ?
N2 C2 Cu3 173.5(11) . . ?
C31 N C11 111.7(8) . . ?
C31 N C21 110.7(8) . . ?
C11 N C21 105.7(3) . . ?
C31 N C41 106.0(3) . . ?
C11 N C41 110.6(8) . . ?
C21 N C41 112.3(8) . . ?
C12 C11 N 116.3(3) . . ?
C11 C12 C13 109.7(3) . . ?
C14 C13 C12 112.1(4) . . ?
C22 C21 N 117.1(3) . . ?
C21 C22 C23 108.8(4) . . ?
C24 C23 C22 113.1(4) . . ?
N C31 C32 117.6(8) . . ?
C33 C32 C31 115.3(10) . . ?
C32 C33 C34 112.4(9) . . ?
C42 C41 N 114.5(8) . . ?
C41 C42 C43 106.2(10) . . ?
C44 C43 C42 112.2(12) . . ?
N100 C101 C100 178(2) . . ?

loop_
_geom_bond_atom_site_label_1
_geom_bond_atom_site_label_2
_geom_bond_distance
_geom_bond_site_symmetry_2
_geom_bond_publ_flag
Cu1 C3 1.888(11) . ?
Cu1 N1 1.889(11) . ?
Cu1 C4 1.942(9) . ?
Cu2 N2 1.789(10) . ?
Cu2 C1 1.846(10) . ?
Cu3 C2 1.911(10) . ?
Cu3 C5 1.912(9) . ?
Cu3 N3 1.918(10) . ?
N1 C1 1.140(11) . ?
C4 N4 1.119(17) 2_656 ?
C4 C4 1.119(17) 2_656 ?
C3 N3 1.162(5) 1_556 ?
N2 C2 1.181(11) . ?
N3 C3 1.162(5) 1_554 ?
C5 N5 1.176(19) 2_554 ?
C5 C5 1.176(19) 2_554 ?
N C31 1.496(13) . ?
N C11 1.522(4) . ?
N C21 1.526(4) . ?
N C41 1.543(13) . ?
C11 C12 1.507(5) . ?
C12 C13 1.533(5) . ?
C13 C14 1.525(7) . ?
C21 C22 1.504(5) . ?
C22 C23 1.534(5) . ?
C23 C24 1.509(6) . ?
C31 C32 1.530(13) . ?
C32 C33 1.513(16) . ?
C33 C34 1.522(19) . ?
C41 C42 1.490(14) . ?
C42 C43 1.500(17) . ?
C43 C44 1.48(2) . ?
C101 N100 1.118(6) . ?
C101 C100 1.445(7) . ?

loop_
_geom_torsion_atom_site_label_1
_geom_torsion_atom_site_label_2
_geom_torsion_atom_site_label_3
_geom_torsion_atom_site_label_4
_geom_torsion
_geom_torsion_site_symmetry_1
_geom_torsion_site_symmetry_2
_geom_torsion_site_symmetry_3
_geom_torsion_site_symmetry_4
_geom_torsion_publ_flag
C3 Cu1 N1 C1 95(11) . . . . ?
C4 Cu1 N1 C1 -84(11) . . . . ?
C3 Cu1 C4 N4 91(10) . . . 2_656 ?
N1 Cu1 C4 N4 -91(10) . . . 2_656 ?
C3 Cu1 C4 C4 91(10) . . . 2_656 ?
N1 Cu1 C4 C4 -91(10) . . . 2_656 ?
Cu1 N1 C1 Cu2 99(17) . . . . ?
N2 Cu2 C1 N1 -140(10) . . . . ?
N1 Cu1 C3 N3 114(8) . . . 1_556 ?
C4 Cu1 C3 N3 -68(8) . . . 1_556 ?
C1 Cu2 N2 C2 -162(9) . . . . ?
C2 Cu3 N3 C3 -147(7) . . . 1_554 ?
C5 Cu3 N3 C3 31(7) . . . 1_554 ?
C2 Cu3 C5 N5 96(10) . . . 2_554 ?
N3 Cu3 C5 N5 -83(10) . . . 2_554 ?
C2 Cu3 C5 C5 96(10) . . . 2_554 ?
N3 Cu3 C5 C5 -83(10) . . . 2_554 ?
Cu2 N2 C2 Cu3 82(16) . . . . ?
C5 Cu3 C2 N2 25(10) . . . . ?
N3 Cu3 C2 N2 -156(9) . . . . ?
C31 N C11 C12 60.0(14) . . . . ?
C21 N C11 C12 -179.5(12) . . . . ?
C41 N C11 C12 -57.8(14) . . . . ?
N C11 C12 C13 -179.5(12) . . . . ?
C11 C12 C13 C14 -179.4(13) . . . . ?
C31 N C21 C22 -59.7(14) . . . . ?
C11 N C21 C22 179.2(11) . . . . ?
C41 N C21 C22 58.5(13) . . . . ?
N C21 C22 C23 179.6(12) . . . . ?
C21 C22 C23 C24 -179.9(12) . . . . ?
C11 N C31 C32 56.4(10) . . . . ?
C21 N C31 C32 -61.1(10) . . . . ?
C41 N C31 C32 176.9(10) . . . . ?
N C31 C32 C33 -179.2(8) . . . . ?
C31 C32 C33 C34 179.3(9) . . . . ?
C31 N C41 C42 -178.9(10) . . . . ?
C11 N C41 C42 -57.7(10) . . . . ?
C21 N C41 C42 60.1(9) . . . . ?
N C41 C42 C43 -178.2(7) . . . . ?
C41 C42 C43 C44 -178.0(9) . . . . ?
